data_4347020
loop_
_publ_author_name
'Rodr\'iguez-Rodr\'iguez, Aurora'
'Regueiro-Figueroa, Mart\'in'
'Esteban-G\'omez, David'
'Tripier, Rapha\"el'
'Tircs\'o, Gyula'
'K\'alm\'an, Ferenc Kriszti\'an'
'B\'enyei, Attila Csaba'
'T\'oth, Imre'
'de Blas, Andr\'es'
'Rodr\'iguez-Blas, Teresa'
'Platas-Iglesias, Carlos'

_publ_section_title
;
 Complexation of Ln(3+) Ions with Cyclam Dipicolinates: A Small Bridge
 that Makes Huge Differences in Structure, Equilibrium, and Kinetic
 Properties.
;
_journal_issue 5
_journal_name_full 'Inorganic chemistry'
_journal_page_first 2227
_journal_page_last 2239
_journal_paper_doi 10.1021/acs.inorgchem.5b02627
_journal_volume 55
_journal_year 2016
_chemical_formula_moiety 'C26  H36  N6  O4  Cl1  Lu1, Cl1 O4'
_chemical_formula_sum 'C26 H38 Cl2 N6 O12'
_chemical_formula_weight 697.52
_space_group_IT_number 14
_space_group_name_Hall '-P 2yn'
_space_group_name_H-M_alt 'P 1 21/n 1'
_symmetry_cell_setting monoclinic
_symmetry_Int_Tables_number 14
_symmetry_space_group_name_Hall '-P 2yn'
_symmetry_space_group_name_H-M 'P 1 21/n 1'
_atom_sites_solution_hydrogens geom
_atom_sites_solution_primary direct
_atom_sites_solution_secondary difmap
_audit_conform_dict_location ftp://ftp.iucr.org/pub/cif_core.dic
_audit_conform_dict_name cif_core.dic
_audit_conform_dict_version 2.4.3
_audit_creation_date 2014-04-23T14:51:12-00:00
_audit_creation_method 'WinGX routine CIF_UPDATE'
_cell_angle_alpha 90
_cell_angle_beta 99.33(2)
_cell_angle_gamma 90
_cell_formula_units_Z 4
_cell_length_a 8.838(3)
_cell_length_b 18.252(7)
_cell_length_c 18.672(7)
_cell_measurement_reflns_used 541
_cell_measurement_temperature 100(2)
_cell_measurement_theta_max 19.21
_cell_measurement_theta_min 2.42
_cell_measurement_wavelength 0.71073
_cell_volume 2972.2(19)
_computing_cell_refinement 'SAINT V7.68A (Bruker: Madison, 2009) in Apex2 suite'
_computing_data_collection 'Apex2, Bruker Instrument Service v2010, 1-2'
_computing_data_reduction 'SAINT and XPREP Version 2008/2 (Sheldrick, Bruker AXS Inc.)'
_computing_molecular_graphics 'ORTEP-3 for Windows (Farrugia, 2012)'
_computing_publication_material 'WinGX publication routines (Farrugia, 2012)'
_computing_structure_refinement 'SHELXL-2013 (Sheldrick, 2013)'
_computing_structure_solution 'SIR-2011 (Burla et al., 2012)'
_diffrn_ambient_temperature 100(2)
_diffrn_measured_fraction_theta_full 0.958
_diffrn_measured_fraction_theta_max 0.95
_diffrn_measurement_device_type 'BRUKER-NONIUS X8 APEX KAPPA CCD'
_diffrn_measurement_method 'omega and phi rotation with narrow frames'
_diffrn_radiation_monochromator graphite
_diffrn_radiation_probe x-ray
_diffrn_radiation_type MoK\a
_diffrn_radiation_wavelength 0.71073
_diffrn_reflns_av_R_equivalents 0.1204
_diffrn_reflns_Laue_measured_fraction_full 0.958
_diffrn_reflns_Laue_measured_fraction_max 0.95
_diffrn_reflns_limit_h_max 10
_diffrn_reflns_limit_h_min -11
_diffrn_reflns_limit_k_max 21
_diffrn_reflns_limit_k_min -22
_diffrn_reflns_limit_l_max 21
_diffrn_reflns_limit_l_min -23
_diffrn_reflns_number 16855
_diffrn_reflns_point_group_measured_fraction_full 0.958
_diffrn_reflns_point_group_measured_fraction_max 0.95
_diffrn_reflns_theta_full 25.242
_diffrn_reflns_theta_max 26.372
_diffrn_reflns_theta_min 2.211
_exptl_absorpt_coefficient_mu 0.294
_exptl_absorpt_correction_T_max 0.746
_exptl_absorpt_correction_T_min 0.59
_exptl_absorpt_correction_type multi-scan
_exptl_absorpt_process_details
;
        SADABS Version 2008/1 (Sheldrick, Bruker AXS Inc.)
;
_exptl_crystal_colour colourless
_exptl_crystal_density_diffrn 1.559
_exptl_crystal_density_method 'not measured'
_exptl_crystal_description plate
_exptl_crystal_F_000 1464
_exptl_crystal_size_max 0.26
_exptl_crystal_size_mid 0.25
_exptl_crystal_size_min 0.09
_refine_diff_density_max 0.496
_refine_diff_density_min -0.641
_refine_diff_density_rms 0.104
_refine_ls_extinction_coef 0.0031(7)
_refine_ls_extinction_expression Fc^*^=kFc[1+0.001xFc^2^\l^3^/sin(2\q)]^-1/4^
_refine_ls_extinction_method SHELXL
_refine_ls_goodness_of_fit_ref 1.003
_refine_ls_hydrogen_treatment constr
_refine_ls_matrix_type full
_refine_ls_number_constraints 0
_refine_ls_number_parameters 428
_refine_ls_number_reflns 5775
_refine_ls_number_restraints 0
_refine_ls_restrained_S_all 1.003
_refine_ls_R_factor_all 0.1595
_refine_ls_R_factor_gt 0.0797
_refine_ls_shift/su_max 0
_refine_ls_shift/su_mean 0
_refine_ls_structure_factor_coef Fsqd
_refine_ls_weighting_details 'w=1/[\s^2^(Fo^2^)+(0.0747P)^2^] where P=(Fo^2^+2Fc^2^)/3'
_refine_ls_weighting_scheme calc
_refine_ls_wR_factor_gt 0.1686
_refine_ls_wR_factor_ref 0.2086
_reflns_number_gt 2926
_reflns_number_total 5775
_reflns_threshold_expression 'I > 2\s(I)'
_cod_data_source_file ic5b02627_si_002.cif
_cod_data_source_block '_compound_1'
_cod_original_cell_volume 2972.1(19)
_cod_original_sg_symbol_H-M 'P 21/n'
_cod_database_code 4347020
_shelx_estimated_absorpt_t_min 0.927
_shelx_estimated_absorpt_t_max 0.974

loop_
_symmetry_equiv_pos_as_xyz
'x, y, z'
'-x+1/2, y+1/2, -z+1/2'
'-x, -y, -z'
'x-1/2, -y-1/2, z-1/2'

loop_
_atom_site_label
_atom_site_type_symbol
_atom_site_fract_x
_atom_site_fract_y
_atom_site_fract_z
_atom_site_U_iso_or_equiv
_atom_site_adp_type
_atom_site_occupancy
_atom_site_calc_flag
_atom_site_disorder_assembly
_atom_site_disorder_group
C1 C 0.7343(5) 0.8095(3) 0.6337(3) 0.0166(12) Uani 1 d . .
C2 C 0.6099(5) 0.8588(3) 0.5970(3) 0.0152(12) Uani 1 d . .
C3 C 0.5738(5) 0.9180(3) 0.6354(3) 0.0182(12) Uani 1 d . .
H3 H 0.629 0.9285 0.681 0.022 Uiso 1 calc . .
C4 C 0.4530(5) 0.9622(3) 0.6050(3) 0.0221(13) Uani 1 d . .
H4 H 0.422 1.0015 0.6308 0.027 Uiso 1 calc . .
C5 C 0.3796(5) 0.9470(3) 0.5358(3) 0.0167(12) Uani 1 d . .
H5 H 0.3005 0.9767 0.5132 0.02 Uiso 1 calc . .
C6 C 0.4262(5) 0.8866(3) 0.5010(3) 0.0152(12) Uani 1 d . .
C7 C 0.3407(5) 0.8704(3) 0.4256(3) 0.0169(12) Uani 1 d . .
H7A H 0.2341 0.8609 0.4289 0.02 Uiso 1 calc . .
H7B H 0.344 0.9136 0.3957 0.02 Uiso 1 calc . .
C8 C 0.2890(5) 0.7830(3) 0.3246(3) 0.0163(12) Uani 1 d . .
H8A H 0.2538 0.8255 0.2954 0.02 Uiso 1 calc . .
H8B H 0.3414 0.7509 0.2953 0.02 Uiso 1 calc . .
C9 C 0.1523(5) 0.7435(3) 0.3440(3) 0.0151(12) Uani 1 d . .
H9A H 0.0943 0.778 0.3684 0.018 Uiso 1 calc . .
H9B H 0.0874 0.729 0.2993 0.018 Uiso 1 calc . .
C10 C 0.0339(5) 0.6540(3) 0.4085(3) 0.0171(12) Uani 1 d . .
H10A H -0.0288 0.6347 0.3652 0.02 Uiso 1 calc . .
H10B H -0.0194 0.696 0.4244 0.02 Uiso 1 calc . .
C11 C 0.0496(5) 0.5957(3) 0.4675(3) 0.0184(12) Uani 1 d . .
H11A H -0.0519 0.58 0.4745 0.022 Uiso 1 calc . .
H11B H 0.1021 0.5535 0.4516 0.022 Uiso 1 calc . .
C12 C 0.1370(5) 0.6224(3) 0.5391(3) 0.0193(12) Uani 1 d . .
H12A H 0.0763 0.6591 0.5592 0.023 Uiso 1 calc . .
H12B H 0.1532 0.5818 0.573 0.023 Uiso 1 calc . .
C13 C 0.4017(5) 0.5965(3) 0.5191(3) 0.0174(12) Uani 1 d . .
H13A H 0.3499 0.5604 0.4856 0.021 Uiso 1 calc . .
H13B H 0.4359 0.5719 0.565 0.021 Uiso 1 calc . .
C14 C 0.5400(5) 0.6243(3) 0.4899(3) 0.0188(13) Uani 1 d . .
H14A H 0.6007 0.6539 0.5271 0.023 Uiso 1 calc . .
H14B H 0.6021 0.5826 0.4806 0.023 Uiso 1 calc . .
C15 C 0.6536(5) 0.6975(3) 0.4067(3) 0.0188(13) Uani 1 d . .
H15A H 0.7127 0.6574 0.3912 0.023 Uiso 1 calc . .
H15B H 0.7115 0.7175 0.4509 0.023 Uiso 1 calc . .
C16 C 0.6352(5) 0.7561(3) 0.3488(3) 0.0214(13) Uani 1 d . .
H16A H 0.5772 0.7359 0.3047 0.026 Uiso 1 calc . .
H16B H 0.736 0.769 0.3385 0.026 Uiso 1 calc . .
C17 C 0.5559(4) 0.8257(3) 0.3679(3) 0.0152(12) Uani 1 d . .
H17A H 0.5412 0.8585 0.3265 0.018 Uiso 1 calc . .
H17B H 0.6199 0.8504 0.4077 0.018 Uiso 1 calc . .
C18 C 0.3523(5) 0.7032(3) 0.5921(3) 0.0168(12) Uani 1 d . .
H18A H 0.45 0.7224 0.5834 0.02 Uiso 1 calc . .
H18B H 0.3717 0.6738 0.636 0.02 Uiso 1 calc . .
C19 C 0.2515(5) 0.7662(3) 0.6049(3) 0.0170(12) Uani 1 d . .
C20 C 0.2690(5) 0.7959(3) 0.6746(3) 0.0193(13) Uani 1 d . .
H20 H 0.3367 0.7747 0.7123 0.023 Uiso 1 calc . .
C21 C 0.1864(5) 0.8559(3) 0.6871(3) 0.0212(13) Uani 1 d . .
H21 H 0.1994 0.8776 0.7328 0.025 Uiso 1 calc . .
C22 C 0.0825(5) 0.8842(3) 0.6305(3) 0.0192(12) Uani 1 d . .
H22 H 0.0221 0.9245 0.6374 0.023 Uiso 1 calc . .
C23 C 0.0711(5) 0.8512(3) 0.5640(3) 0.0153(12) Uani 1 d . .
C24 C -0.0427(5) 0.8831(3) 0.5038(3) 0.0182(12) Uani 1 d . .
C25 C 0.4307(5) 0.6242(3) 0.3610(3) 0.0185(12) Uani 1 d . .
H25A H 0.4723 0.575 0.3656 0.022 Uiso 1 calc . .
H25B H 0.4563 0.6451 0.3167 0.022 Uiso 1 calc . .
C26 C 0.2545(5) 0.6195(3) 0.3537(3) 0.0170(12) Uani 1 d . .
H26A H 0.2112 0.6194 0.3025 0.02 Uiso 1 calc . .
H26B H 0.228 0.5731 0.3739 0.02 Uiso 1 calc . .
N1 N 0.5376(4) 0.8412(2) 0.5302(2) 0.0120(9) Uani 1 d . .
N2 N 0.4012(4) 0.8077(2) 0.3894(2) 0.0131(10) Uani 1 d . .
H2 H 0.4163 0.767 0.4241 0.016 Uiso 1 calc . .
N3 N 0.1825(4) 0.6791(2) 0.3896(2) 0.0111(9) Uani 1 d . .
N4 N 0.2892(4) 0.6548(2) 0.5307(2) 0.0142(10) Uani 1 d . .
H4A H 0.2727 0.6853 0.4869 0.017 Uiso 1 calc . .
N5 N 0.5060(4) 0.6681(2) 0.4229(2) 0.0147(10) Uani 1 d . .
N6 N 0.1550(4) 0.7934(2) 0.5492(2) 0.0153(10) Uani 1 d . .
O1 O 0.7570(3) 0.7502(2) 0.5951(2) 0.0252(10) Uani 1 d . .
H1 H 0.8198 0.7234 0.6195 0.038 Uiso 1 calc . .
O2 O 0.8020(3) 0.8217(2) 0.69288(18) 0.0225(9) Uani 1 d . .
O3 O -0.0292(4) 0.8597(2) 0.43865(19) 0.0255(9) Uani 1 d . .
H3A H -0.0701 0.889 0.4082 0.038 Uiso 1 calc . .
O4 O -0.1377(4) 0.9269(2) 0.5150(2) 0.0382(11) Uani 1 d . .
O5 O 0.5510(4) 0.3548(2) 0.2445(2) 0.0338(10) Uani 1 d . .
O6 O 0.7156(4) 0.4525(2) 0.2985(2) 0.0323(10) Uani 1 d . .
O7 O 0.4714(4) 0.4801(2) 0.2273(2) 0.0385(11) Uani 1 d . .
O8 O 0.6781(3) 0.4361(2) 0.16941(18) 0.0210(9) Uani 1 d . .
Cl1 Cl 0.61350(14) 0.42656(8) 0.23573(8) 0.0278(4) Uani 1 d . .
O10 O 0.0750(4) 0.35049(19) 0.3228(2) 0.0232(8) Uani 1 d . .
O9 O 0.0032(6) 0.4812(3) 0.3248(4) 0.0232(8) Uani 0.679(5) d A 1
O11 O 0.2462(6) 0.4437(3) 0.3864(3) 0.0242(15) Uani 0.679(5) d A 1
O12 O 0.1970(7) 0.4425(3) 0.2557(3) 0.0251(13) Uani 0.679(5) d A 1
O9B O 0.0179(13) 0.4685(7) 0.2835(7) 0.0251(13) Uani 0.321(5) d A 2
O11B O 0.1563(14) 0.4452(7) 0.4047(7) 0.0242(15) Uani 0.321(5) d A 2
O12B O 0.2796(15) 0.4264(9) 0.3026(10) 0.061(5) Uani 0.321(5) d A 2
Cl2 Cl 0.13892(14) 0.42396(8) 0.32519(8) 0.0274(4) Uani 1 d . .

loop_
_atom_site_aniso_label
_atom_site_aniso_U_11
_atom_site_aniso_U_22
_atom_site_aniso_U_33
_atom_site_aniso_U_23
_atom_site_aniso_U_13
_atom_site_aniso_U_12
C1 0.021(2) 0.014(3) 0.017(3) -0.002(3) 0.009(2) -0.007(2)
C2 0.017(2) 0.015(3) 0.015(3) -0.001(3) 0.007(2) -0.006(2)
C3 0.027(3) 0.015(3) 0.013(3) 0.000(3) 0.006(2) -0.007(3)
C4 0.032(3) 0.011(3) 0.028(3) -0.005(3) 0.017(2) -0.004(3)
C5 0.024(2) 0.009(3) 0.018(3) 0.001(2) 0.007(2) -0.002(2)
C6 0.012(2) 0.017(3) 0.018(3) 0.004(3) 0.006(2) -0.002(2)
C7 0.014(2) 0.017(3) 0.019(3) -0.003(3) 0.002(2) 0.001(2)
C8 0.017(2) 0.021(3) 0.008(3) 0.002(2) -0.003(2) -0.001(2)
C9 0.016(2) 0.013(3) 0.015(3) -0.001(2) -0.002(2) -0.001(2)
C10 0.014(2) 0.020(3) 0.017(3) -0.003(3) 0.004(2) -0.005(2)
C11 0.022(2) 0.017(3) 0.018(3) 0.002(3) 0.008(2) -0.004(2)
C12 0.024(2) 0.016(3) 0.019(3) 0.003(3) 0.005(2) -0.006(2)
C13 0.021(2) 0.015(3) 0.017(3) 0.004(2) 0.003(2) 0.000(2)
C14 0.017(2) 0.019(3) 0.018(3) -0.001(3) -0.002(2) 0.009(2)
C15 0.014(2) 0.022(3) 0.021(3) 0.000(3) 0.004(2) -0.002(2)
C16 0.012(2) 0.033(4) 0.020(3) -0.003(3) 0.004(2) -0.006(2)
C17 0.012(2) 0.022(3) 0.012(3) 0.000(2) 0.004(2) -0.010(2)
C18 0.017(2) 0.016(3) 0.015(3) 0.000(3) -0.002(2) 0.002(2)
C19 0.016(2) 0.016(3) 0.020(3) 0.002(3) 0.005(2) -0.001(2)
C20 0.020(2) 0.022(3) 0.018(3) 0.003(3) 0.006(2) -0.002(2)
C21 0.028(3) 0.019(3) 0.019(3) -0.005(3) 0.010(2) -0.007(3)
C22 0.018(2) 0.018(3) 0.023(3) -0.003(3) 0.007(2) -0.002(2)
C23 0.017(2) 0.013(3) 0.018(3) 0.001(2) 0.009(2) -0.001(2)
C24 0.018(2) 0.020(3) 0.018(3) 0.002(3) 0.006(2) 0.002(2)
C25 0.022(2) 0.017(3) 0.017(3) -0.005(3) 0.004(2) 0.003(2)
C26 0.019(2) 0.015(3) 0.016(3) -0.002(2) 0.000(2) 0.002(2)
N1 0.0142(18) 0.013(2) 0.010(2) 0.0018(19) 0.0042(16) -0.0023(18)
N2 0.0150(18) 0.017(2) 0.008(2) 0.005(2) 0.0031(16) -0.0015(19)
N3 0.0114(18) 0.010(2) 0.013(2) 0.0003(19) 0.0046(16) -0.0035(18)
N4 0.0190(19) 0.011(2) 0.012(2) 0.0014(19) 0.0024(17) -0.0025(19)
N5 0.0124(18) 0.017(2) 0.014(2) -0.001(2) -0.0011(16) 0.0025(18)
N6 0.0172(19) 0.013(2) 0.016(2) 0.001(2) 0.0042(17) 0.0022(19)
O1 0.0212(18) 0.029(2) 0.022(2) -0.004(2) -0.0079(16) 0.0049(17)
O2 0.0283(18) 0.025(2) 0.012(2) -0.0034(18) -0.0029(15) -0.0036(17)
O3 0.0270(19) 0.033(3) 0.016(2) -0.0005(19) 0.0000(16) 0.0142(18)
O4 0.041(2) 0.048(3) 0.027(2) 0.005(2) 0.0094(18) 0.026(2)
O5 0.061(2) 0.012(2) 0.025(2) 0.0081(19) -0.0020(19) -0.016(2)
O6 0.038(2) 0.034(3) 0.021(2) -0.009(2) -0.0059(17) -0.0084(19)
O7 0.033(2) 0.037(3) 0.049(3) 0.023(2) 0.018(2) 0.010(2)
O8 0.0232(17) 0.026(2) 0.014(2) -0.0005(18) 0.0053(15) -0.0007(17)
Cl1 0.0357(7) 0.0232(8) 0.0215(8) 0.0023(7) -0.0043(6) -0.0029(7)
O10 0.0297(15) 0.0140(18) 0.027(2) -0.0030(15) 0.0075(14) -0.0038(14)
O9 0.0297(15) 0.0140(18) 0.027(2) -0.0030(15) 0.0075(14) -0.0038(14)
O11 0.034(3) 0.019(3) 0.014(3) -0.002(2) -0.010(3) 0.003(3)
O12 0.041(3) 0.021(3) 0.014(3) 0.005(3) 0.007(2) 0.000(3)
O9B 0.041(3) 0.021(3) 0.014(3) 0.005(3) 0.007(2) 0.000(3)
O11B 0.034(3) 0.019(3) 0.014(3) -0.002(2) -0.010(3) 0.003(3)
O12B 0.033(7) 0.079(13) 0.082(14) -0.012(11) 0.038(9) -0.015(8)
Cl2 0.0291(7) 0.0256(9) 0.0273(8) -0.0083(7) 0.0042(6) -0.0008(7)

loop_
_atom_type_symbol
_atom_type_description
_atom_type_scat_dispersion_real
_atom_type_scat_dispersion_imag
_atom_type_scat_source
C C 0.0033 0.0016 'International Tables Vol C Tables 4.2.6.8 and 6.1.1.4'
H H 0 0 'International Tables Vol C Tables 4.2.6.8 and 6.1.1.4'
N N 0.0061 0.0033 'International Tables Vol C Tables 4.2.6.8 and 6.1.1.4'
O O 0.0106 0.006 'International Tables Vol C Tables 4.2.6.8 and 6.1.1.4'
Cl Cl 0.1484 0.1585 'International Tables Vol C Tables 4.2.6.8 and 6.1.1.4'

loop_
_geom_angle_atom_site_label_1
_geom_angle_atom_site_label_2
_geom_angle_atom_site_label_3
_geom_angle
O2 C1 O1 123.9(5)
O2 C1 C2 122.3(5)
O1 C1 C2 113.8(4)
N1 C2 C3 124.1(5)
N1 C2 C1 119.0(4)
C3 C2 C1 116.9(5)
C2 C3 C4 118.5(5)
C2 C3 H3 120.8
C4 C3 H3 120.8
C5 C4 C3 118.8(5)
C5 C4 H4 120.6
C3 C4 H4 120.6
C4 C5 C6 118.3(5)
C4 C5 H5 120.9
C6 C5 H5 120.9
N1 C6 C5 124.2(5)
N1 C6 C7 118.8(4)
C5 C6 C7 116.9(4)
N2 C7 C6 114.5(4)
N2 C7 H7A 108.6
C6 C7 H7A 108.6
N2 C7 H7B 108.6
C6 C7 H7B 108.6
H7A C7 H7B 107.6
C9 C8 N2 113.6(4)
C9 C8 H8A 108.8
N2 C8 H8A 108.8
C9 C8 H8B 108.8
N2 C8 H8B 108.8
H8A C8 H8B 107.7
N3 C9 C8 116.9(4)
N3 C9 H9A 108.1
C8 C9 H9A 108.1
N3 C9 H9B 108.1
C8 C9 H9B 108.1
H9A C9 H9B 107.3
N3 C10 C11 114.0(4)
N3 C10 H10A 108.8
C11 C10 H10A 108.8
N3 C10 H10B 108.8
C11 C10 H10B 108.8
H10A C10 H10B 107.7
C12 C11 C10 112.8(4)
C12 C11 H11A 109
C10 C11 H11A 109
C12 C11 H11B 109
C10 C11 H11B 109
H11A C11 H11B 107.8
N4 C12 C11 111.8(4)
N4 C12 H12A 109.3
C11 C12 H12A 109.3
N4 C12 H12B 109.3
C11 C12 H12B 109.3
H12A C12 H12B 107.9
N4 C13 C14 114.2(4)
N4 C13 H13A 108.7
C14 C13 H13A 108.7
N4 C13 H13B 108.7
C14 C13 H13B 108.7
H13A C13 H13B 107.6
N5 C14 C13 115.2(4)
N5 C14 H14A 108.5
C13 C14 H14A 108.5
N5 C14 H14B 108.5
C13 C14 H14B 108.5
H14A C14 H14B 107.5
N5 C15 C16 113.9(4)
N5 C15 H15A 108.8
C16 C15 H15A 108.8
N5 C15 H15B 108.8
C16 C15 H15B 108.8
H15A C15 H15B 107.7
C15 C16 C17 115.1(4)
C15 C16 H16A 108.5
C17 C16 H16A 108.5
C15 C16 H16B 108.5
C17 C16 H16B 108.5
H16A C16 H16B 107.5
C16 C17 N2 110.5(4)
C16 C17 H17A 109.6
N2 C17 H17A 109.6
C16 C17 H17B 109.6
N2 C17 H17B 109.6
H17A C17 H17B 108.1
N4 C18 C19 114.9(4)
N4 C18 H18A 108.5
C19 C18 H18A 108.5
N4 C18 H18B 108.5
C19 C18 H18B 108.5
H18A C18 H18B 107.5
N6 C19 C20 123.0(5)
N6 C19 C18 119.0(4)
C20 C19 C18 117.9(4)
C21 C20 C19 119.5(5)
C21 C20 H20 120.3
C19 C20 H20 120.3
C20 C21 C22 118.6(5)
C20 C21 H21 120.7
C22 C21 H21 120.7
C23 C22 C21 118.1(5)
C23 C22 H22 120.9
C21 C22 H22 120.9
N6 C23 C22 124.8(5)
N6 C23 C24 118.4(4)
C22 C23 C24 116.8(5)
O4 C24 O3 123.2(5)
O4 C24 C23 122.1(5)
O3 C24 C23 114.7(4)
N5 C25 C26 114.9(4)
N5 C25 H25A 108.5
C26 C25 H25A 108.5
N5 C25 H25B 108.5
C26 C25 H25B 108.5
H25A C25 H25B 107.5
N3 C26 C25 114.9(4)
N3 C26 H26A 108.5
C25 C26 H26A 108.5
N3 C26 H26B 108.5
C25 C26 H26B 108.5
H26A C26 H26B 107.5
C6 N1 C2 116.1(4)
C7 N2 C8 111.1(3)
C7 N2 C17 111.2(4)
C8 N2 C17 110.8(3)
C7 N2 H2 107.8
C8 N2 H2 107.8
C17 N2 H2 107.8
C9 N3 C26 112.5(4)
C9 N3 C10 107.6(3)
C26 N3 C10 110.1(4)
C18 N4 C13 111.1(3)
C18 N4 C12 112.6(4)
C13 N4 C12 111.2(4)
C18 N4 H4A 107.2
C13 N4 H4A 107.2
C12 N4 H4A 107.2
C25 N5 C14 112.0(4)
C25 N5 C15 109.6(4)
C14 N5 C15 107.7(3)
C19 N6 C23 115.9(4)
C1 O1 H1 109.5
C24 O3 H3A 109.5
O6 Cl1 O5 114.1(2)
O6 Cl1 O8 111.9(2)
O5 Cl1 O8 114.5(2)
O6 Cl1 O7 105.2(2)
O5 Cl1 O7 105.1(2)
O8 Cl1 O7 104.8(2)
O12B Cl2 O10 112.8(7)
O11 Cl2 O10 117.9(3)
O12B Cl2 O9B 115.9(9)
O10 Cl2 O9B 104.4(5)
O11 Cl2 O12 111.2(3)
O10 Cl2 O12 111.4(3)
O12B Cl2 O11B 109.8(8)
O10 Cl2 O11B 104.1(5)
O9B Cl2 O11B 109.1(7)
O11 Cl2 O9 104.1(3)
O10 Cl2 O9 108.5(2)
O12 Cl2 O9 102.1(3)

loop_
_geom_bond_atom_site_label_1
_geom_bond_atom_site_label_2
_geom_bond_distance
C1 O2 1.189(6)
C1 O1 1.333(6)
C1 C2 1.498(7)
C2 N1 1.346(6)
C2 C3 1.364(7)
C3 C4 1.385(7)
C3 H3 0.93
C4 C5 1.376(7)
C4 H4 0.93
C5 C6 1.376(7)
C5 H5 0.93
C6 N1 1.333(6)
C6 C7 1.515(6)
C7 N2 1.473(6)
C7 H7A 0.97
C7 H7B 0.97
C8 C9 1.501(6)
C8 N2 1.504(5)
C8 H8A 0.97
C8 H8B 0.97
C9 N3 1.451(6)
C9 H9A 0.97
C9 H9B 0.97
C10 N3 1.487(5)
C10 C11 1.522(7)
C10 H10A 0.97
C10 H10B 0.97
C11 C12 1.513(6)
C11 H11A 0.97
C11 H11B 0.97
C12 N4 1.502(6)
C12 H12A 0.97
C12 H12B 0.97
C13 N4 1.496(6)
C13 C14 1.505(6)
C13 H13A 0.97
C13 H13B 0.97
C14 N5 1.474(6)
C14 H14A 0.97
C14 H14B 0.97
C15 N5 1.486(6)
C15 C16 1.512(7)
C15 H15A 0.97
C15 H15B 0.97
C16 C17 1.521(7)
C16 H16A 0.97
C16 H16B 0.97
C17 N2 1.522(5)
C17 H17A 0.97
C17 H17B 0.97
C18 N4 1.483(6)
C18 C19 1.498(7)
C18 H18A 0.97
C18 H18B 0.97
C19 N6 1.329(6)
C19 C20 1.395(7)
C20 C21 1.357(7)
C20 H20 0.93
C21 C22 1.382(7)
C21 H21 0.93
C22 C23 1.369(7)
C22 H22 0.93
C23 N6 1.344(6)
C23 C24 1.500(7)
C24 O4 1.201(6)
C24 O3 1.313(6)
C25 N5 1.473(6)
C25 C26 1.544(6)
C25 H25A 0.97
C25 H25B 0.97
C26 N3 1.476(6)
C26 H26A 0.97
C26 H26B 0.97
N2 H2 0.98
N4 H4A 0.98
O1 H1 0.82
O3 H3A 0.82
O5 Cl1 1.441(4)
O6 Cl1 1.438(3)
O7 Cl1 1.579(4)
O8 Cl1 1.456(4)
O10 Cl2 1.453(4)
O9 Cl2 1.590(6)
O11 Cl2 1.408(5)
O12 Cl2 1.509(6)
O9B Cl2 1.464(11)
O11B Cl2 1.518(12)
O12B Cl2 1.377(12)

loop_
_geom_hbond_atom_site_label_D
_geom_hbond_atom_site_label_H
_geom_hbond_atom_site_label_A
_geom_hbond_distance_DH
_geom_hbond_distance_HA
_geom_hbond_distance_DA
_geom_hbond_angle_DHA
_geom_hbond_site_symmetry_A
C5 H5 O4 0.93 2.28 3.181(6) 162.6 3_576
C7 H7A O3 0.97 2.36 3.323(6) 170.3 .
C8 H8A O12 0.97 2.41 3.286(8) 150.5 2
C8 H8A O12B 0.97 2.58 3.520(17) 163.7 2
C8 H8B O2 0.97 2.31 3.132(6) 142.6 4_575
C9 H9A O3 0.97 2.37 3.333(6) 174.2 .
C11 H11A O11B 0.97 2.61 3.313(15) 129.2 3_566
C11 H11B O11B 0.97 2.25 3.189(14) 164 .
C12 H12A N6 0.97 2.56 3.128(7) 117.2 .
C12 H12B O6 0.97 2.57 3.388(6) 142.4 3_666
C14 H14A O1 0.97 2.46 3.407(6) 165.4 .
C17 H17B N1 0.97 2.51 3.073(6) 116.6 .
C18 H18A N1 0.97 2.56 3.315(7) 134.9 .
C18 H18B O5 0.97 2.29 3.211(6) 159.1 3_666
C20 H20 O5 0.93 2.64 3.406(7) 140.1 3_666
C22 H22 O7 0.93 2.51 3.308(7) 144.2 4_576
C25 H25B O2 0.97 2.56 3.311(6) 134.4 4_575
C26 H26A O2 0.97 2.55 3.279(6) 131.7 4_575
C26 H26B O9 0.97 2.65 3.346(7) 129.2 .
C26 H26B O11 0.97 2.38 3.268(8) 152.7 .
C26 H26B O11B 0.97 2.51 3.470(15) 170.3 .
C26 H26B Cl2 0.97 2.94 3.726(5) 139.2 .
N2 H2 N5 0.98 1.97 2.748(6) 134.3 .
N4 H4A N3 0.98 1.86 2.686(6) 139.6 .
O1 H1 O10 0.82 1.88 2.682(5) 167.3 3_666
O1 H1 Cl2 0.82 2.88 3.567(4) 142.3 3_666
O3 H3A O8 0.82 1.82 2.625(5) 167.5 2
O3 H3A Cl1 0.82 2.74 3.444(4) 144.9 2

loop_
_geom_torsion_atom_site_label_1
_geom_torsion_atom_site_label_2
_geom_torsion_atom_site_label_3
_geom_torsion_atom_site_label_4
_geom_torsion
O2 C1 C2 N1 -179.6(5)
O1 C1 C2 N1 -2.0(6)
O2 C1 C2 C3 -1.7(7)
O1 C1 C2 C3 175.9(4)
N1 C2 C3 C4 1.7(8)
C1 C2 C3 C4 -176.1(4)
C2 C3 C4 C5 -3.4(7)
C3 C4 C5 C6 2.3(7)
C4 C5 C6 N1 0.6(8)
C4 C5 C6 C7 178.7(4)
N1 C6 C7 N2 -5.1(7)
C5 C6 C7 N2 176.7(4)
N2 C8 C9 N3 -57.0(6)
N3 C10 C11 C12 62.3(6)
C10 C11 C12 N4 -52.8(6)
N4 C13 C14 N5 -53.9(6)
N5 C15 C16 C17 63.3(6)
C15 C16 C17 N2 -54.4(5)
N4 C18 C19 N6 -27.9(6)
N4 C18 C19 C20 155.1(4)
N6 C19 C20 C21 -1.0(8)
C18 C19 C20 C21 175.9(4)
C19 C20 C21 C22 2.5(7)
C20 C21 C22 C23 -1.7(7)
C21 C22 C23 N6 -0.7(8)
C21 C22 C23 C24 179.9(4)
N6 C23 C24 O4 168.2(5)
C22 C23 C24 O4 -12.4(7)
N6 C23 C24 O3 -12.2(7)
C22 C23 C24 O3 167.2(5)
N5 C25 C26 N3 22.2(6)
C5 C6 N1 C2 -2.3(7)
C7 C6 N1 C2 179.6(4)
C3 C2 N1 C6 1.2(7)
C1 C2 N1 C6 178.9(4)
C6 C7 N2 C8 165.4(4)
C6 C7 N2 C17 -70.7(5)
C9 C8 N2 C7 -73.1(5)
C9 C8 N2 C17 162.8(4)
C16 C17 N2 C7 165.5(4)
C16 C17 N2 C8 -70.4(5)
C8 C9 N3 C26 -64.7(5)
C8 C9 N3 C10 173.9(4)
C25 C26 N3 C9 85.4(5)
C25 C26 N3 C10 -154.6(4)
C11 C10 N3 C9 -169.1(4)
C11 C10 N3 C26 68.0(5)
C19 C18 N4 C13 176.4(4)
C19 C18 N4 C12 -58.1(6)
C14 C13 N4 C18 -69.9(5)
C14 C13 N4 C12 163.9(4)
C11 C12 N4 C18 160.4(4)
C11 C12 N4 C13 -74.2(5)
C26 C25 N5 C14 86.6(5)
C26 C25 N5 C15 -153.9(4)
C13 C14 N5 C25 -65.5(5)
C13 C14 N5 C15 173.9(4)
C16 C15 N5 C25 70.0(5)
C16 C15 N5 C14 -167.9(4)
C20 C19 N6 C23 -1.4(7)
C18 C19 N6 C23 -178.2(4)
C22 C23 N6 C19 2.2(7)
C24 C23 N6 C19 -178.4(4)
